data_1555448
loop_
_publ_author_name
'Ravi Kumar, Devarapalli'
'Satyanarayana, Gedu'

_publ_section_title
;
 Domino Oxidative [Pd]-Catalysis: One-Pot Synthesis of Fluorenones
 Starting from Simple Benzylamines and Iodo Arenes.
;
_journal_issue 23
_journal_name_full 'Organic letters'
_journal_page_first 5894
_journal_page_last 5897
_journal_paper_doi 10.1021/acs.orglett.5b03077
_journal_volume 17
_journal_year 2015
_chemical_formula_moiety 'C15 H12 O3'
_chemical_formula_sum 'C15 H12 O3'
_chemical_formula_weight 240.25
_chemical_name_systematic 2,7-dimethoxy-9H-fluoren-9-one
_space_group_crystal_system monoclinic
_space_group_IT_number 14
_space_group_name_Hall '-P 2yn'
_space_group_name_H-M_alt 'P 1 21/n 1'
_atom_sites_solution_hydrogens geom
_atom_sites_solution_primary direct
_atom_sites_solution_secondary difmap
_audit_creation_date 2015-10-13
_audit_creation_method
;
Olex2 1.2
(compiled 2015.09.30 svn.r3233 for OlexSys, GUI svn.r5103)
;
_cell_angle_alpha 90.00
_cell_angle_beta 93.567(11)
_cell_angle_gamma 90.00
_cell_formula_units_Z 4
_cell_length_a 7.8593(10)
_cell_length_b 4.0079(5)
_cell_length_c 36.679(4)
_cell_measurement_reflns_used 902
_cell_measurement_temperature 293
_cell_measurement_theta_max 70.7360
_cell_measurement_theta_min 3.6185
_cell_volume 1153.1(2)
_computing_cell_refinement
;
CrysAlisPro, Agilent Technologies,
Version 1.171.35.19 (release 27-10-2011 CrysAlis171 .NET)
(compiled Oct 27 2011,15:02:11)
;
_computing_data_collection
;
CrysAlisPro, Agilent Technologies,
Version 1.171.35.19 (release 27-10-2011 CrysAlis171 .NET)
(compiled Oct 27 2011,15:02:11)
;
_computing_data_reduction
;
CrysAlisPro, Agilent Technologies,
Version 1.171.35.19 (release 27-10-2011 CrysAlis171 .NET)
(compiled Oct 27 2011,15:02:11)
;
_computing_molecular_graphics 'Olex2 (Dolomanov et al., 2009)'
_computing_publication_material 'Olex2 (Dolomanov et al., 2009)'
_computing_structure_refinement 'ShelXL (Sheldrick, 2015)'
_computing_structure_solution 'ShelXS (Sheldrick, 2008)'
_diffrn_ambient_temperature 293
_diffrn_detector_area_resol_mean 16.1293
_diffrn_measured_fraction_theta_full 0.970
_diffrn_measured_fraction_theta_max 0.970
_diffrn_measurement_details
;
#__ type_ start__ end____ width___ exp.time_
  1 omega  -71.00  -42.00   1.0000    6.6700
omega____ theta____ kappa____ phi______ frames
    -      -33.5000  -57.0000  150.0000 29

#__ type_ start__ end____ width___ exp.time_
  2 omega -100.00  -36.00   1.0000    6.6700
omega____ theta____ kappa____ phi______ frames
    -      -33.5000  178.0000 -120.0000 64

#__ type_ start__ end____ width___ exp.time_
  3 omega  -15.00   13.00   1.0000    6.6700
omega____ theta____ kappa____ phi______ frames
    -       54.0000  -77.0000 -180.0000 28

#__ type_ start__ end____ width___ exp.time_
  4 omega   -1.00   55.00   1.0000    6.6700
omega____ theta____ kappa____ phi______ frames
    -       54.0000  -38.0000  -60.0000 56

#__ type_ start__ end____ width___ exp.time_
  5 omega   54.00   81.00   1.0000    6.6700
omega____ theta____ kappa____ phi______ frames
    -       54.0000   38.0000  120.0000 27

#__ type_ start__ end____ width___ exp.time_
  6 omega   31.00   80.00   1.0000    6.6700
omega____ theta____ kappa____ phi______ frames
    -       54.0000  -77.0000 -180.0000 49

#__ type_ start__ end____ width___ exp.time_
  7 omega  -14.00   72.00   1.0000    6.6700
omega____ theta____ kappa____ phi______ frames
    -       54.0000  -38.0000   30.0000 86

#__ type_ start__ end____ width___ exp.time_
  8 omega   38.00   93.00   1.0000    6.6700
omega____ theta____ kappa____ phi______ frames
    -      108.0000  -38.0000  -30.0000 55

#__ type_ start__ end____ width___ exp.time_
  9 omega   39.00   88.00   1.0000    6.6700
omega____ theta____ kappa____ phi______ frames
    -      108.0000  -25.0000 -180.0000 49

#__ type_ start__ end____ width___ exp.time_
 10 omega   58.00   84.00   1.0000    6.6700
omega____ theta____ kappa____ phi______ frames
    -      108.0000  -38.0000  150.0000 26

#__ type_ start__ end____ width___ exp.time_
 11 omega   94.00  168.00   1.0000    6.6700
omega____ theta____ kappa____ phi______ frames
    -      108.0000   50.0000  150.0000 74

#__ type_ start__ end____ width___ exp.time_
 12 omega   89.00  174.00   1.0000    6.6700
omega____ theta____ kappa____ phi______ frames
    -      108.0000   50.0000   90.0000 85

#__ type_ start__ end____ width___ exp.time_
 13 omega   62.00  132.00   1.0000    6.6700
omega____ theta____ kappa____ phi______ frames
    -      108.0000  -77.0000   30.0000 70

#__ type_ start__ end____ width___ exp.time_
 14 omega   89.00  167.00   1.0000    6.6700
omega____ theta____ kappa____ phi______ frames
    -      108.0000   59.0000 -165.0000 78
;
_diffrn_measurement_device_type 'SuperNova, Dual, Cu at zero, Eos'
_diffrn_measurement_method '\w scans'
_diffrn_orient_matrix_UB_11 -0.1844111000
_diffrn_orient_matrix_UB_12 0.0382044000
_diffrn_orient_matrix_UB_13 -0.0163325000
_diffrn_orient_matrix_UB_21 0.0572542000
_diffrn_orient_matrix_UB_22 0.2880993000
_diffrn_orient_matrix_UB_23 -0.0241989000
_diffrn_orient_matrix_UB_31 0.0376107000
_diffrn_orient_matrix_UB_32 -0.2513771000
_diffrn_orient_matrix_UB_33 -0.0302537000
_diffrn_radiation_monochromator mirror
_diffrn_radiation_type CuK\a
_diffrn_radiation_wavelength 1.54184
_diffrn_reflns_av_R_equivalents 0.0411
_diffrn_reflns_av_unetI/netI 0.0488
_diffrn_reflns_limit_h_max 7
_diffrn_reflns_limit_h_min -9
_diffrn_reflns_limit_k_max 3
_diffrn_reflns_limit_k_min -4
_diffrn_reflns_limit_l_max 43
_diffrn_reflns_limit_l_min -44
_diffrn_reflns_number 3705
_diffrn_reflns_theta_full 70.87
_diffrn_reflns_theta_max 70.87
_diffrn_reflns_theta_min 4.83
_diffrn_source 'SuperNova (Cu) X-ray Source'
_diffrn_source_current n/a
_diffrn_source_voltage n/a
_exptl_absorpt_coefficient_mu 0.787
_exptl_absorpt_correction_T_max 1.00000
_exptl_absorpt_correction_T_min 0.92621
_exptl_absorpt_correction_type multi-scan
_exptl_absorpt_process_details
;
CrysAlisPro, Agilent Technologies,
Version 1.171.35.19 (release 27-10-2011 CrysAlis171 .NET)
(compiled Oct 27 2011,15:02:11)
Empirical absorption correction using spherical harmonics,
 implemented in SCALE3 ABSPACK scaling algorithm.
;
_exptl_crystal_colour 'yellowish yellow'
_exptl_crystal_colour_modifier yellowish
_exptl_crystal_colour_primary yellow
_exptl_crystal_density_diffrn 1.384
_exptl_crystal_density_method 'not measured'
_exptl_crystal_description block
_exptl_crystal_F_000 504
_exptl_crystal_preparation 'Synthesized Compound'
_exptl_crystal_recrystallization_method 'Recrystallized from the mixture of dichloromethane and hexane'
_exptl_crystal_size_max 0.08
_exptl_crystal_size_mid 0.06
_exptl_crystal_size_min 0.04
_refine_diff_density_max 0.199
_refine_diff_density_min -0.220
_refine_diff_density_rms 0.050
_refine_ls_extinction_method none
_refine_ls_goodness_of_fit_ref 1.361
_refine_ls_hydrogen_treatment constr
_refine_ls_matrix_type full
_refine_ls_number_parameters 165
_refine_ls_number_reflns 2142
_refine_ls_number_restraints 0
_refine_ls_restrained_S_all 1.361
_refine_ls_R_factor_all 0.1158
_refine_ls_R_factor_gt 0.0849
_refine_ls_shift/su_max 0.009
_refine_ls_shift/su_mean 0.001
_refine_ls_structure_factor_coef Fsqd
_refine_ls_weighting_details 'calc w=1/[\s^2^(Fo^2^)+(0.0226P)^2^+3.9552P] where P=(Fo^2^+2Fc^2^)/3'
_refine_ls_weighting_scheme calc
_refine_ls_wR_factor_gt 0.2458
_refine_ls_wR_factor_ref 0.2543
_reflns_number_gt 1474
_reflns_number_total 2142
_reflns_threshold_expression >2sigma(I)
_cod_data_source_file ol5b03077_si_002.cif
_cod_data_source_block exp_4457
_cod_database_code 1555448
_chemical_oxdiff_formula 'C15 H12 O3'
_reflns_odcompleteness_completeness 98.29
_reflns_odcompleteness_iscentric 1
_reflns_odcompleteness_theta 66.97
_olex2_refinement_description
;
1. Fixed Uiso
 At 1.2 times of:
  All C(H) groups
 At 1.5 times of:
  All C(H,H,H) groups
2.a Aromatic/amide H refined with riding coordinates:
 C5(H5), C7(H7), C9(H9), C13(H13), C14(H14), C15(H15)
2.b Idealised Me refined as rotating group:
 C16(H16A,H16B,H16C), C17(H17A,H17B,H17C)
;
_olex2_date_sample_data_collection 2014-12-10
_olex2_submission_original_sample_id 2,7-dimethoxy-9H-fluoren-9-one
_olex2_submission_special_instructions 'No special instructions were received'

loop_
_space_group_symop_id
_space_group_symop_operation_xyz
1 'x, y, z'
2 '-x+1/2, y+1/2, -z+1/2'
3 '-x, -y, -z'
4 'x-1/2, -y-1/2, z-1/2'

loop_
_atom_site_label
_atom_site_type_symbol
_atom_site_fract_x
_atom_site_fract_y
_atom_site_fract_z
_atom_site_U_iso_or_equiv
_atom_site_adp_type
_atom_site_occupancy
_atom_site_calc_flag
_atom_site_refinement_flags_posn
O1 O 0.5753(5) 0.1190(13) 0.07828(11) 0.0672(13) Uani 1 d .
O2 O 0.4119(6) -0.1370(13) 0.21855(11) 0.0690(13) Uani 1 d .
C3 C 0.8049(8) -0.2991(15) 0.14990(15) 0.0503(14) Uani 1 d .
O4 O 1.1608(5) -0.2597(13) 0.02277(11) 0.0680(13) Uani 1 d .
C5 C 0.5220(8) -0.0700(16) 0.15800(15) 0.0532(15) Uani 1 d .
H5 H 0.4255 0.0414 0.1484 0.064 Uiso 1 calc R
C6 C 0.9239(7) -0.3232(15) 0.12018(15) 0.0483(14) Uani 1 d .
C7 C 0.9282(7) -0.1486(17) 0.05695(16) 0.0549(16) Uani 1 d .
H7 H 0.8760 -0.0446 0.0365 0.066 Uiso 1 calc R
C8 C 0.5340(8) -0.1798(16) 0.19412(16) 0.0544(15) Uani 1 d .
C9 C 0.6805(8) -0.3473(17) 0.20739(16) 0.0586(17) Uani 1 d .
H9 H 0.6877 -0.4206 0.2315 0.070 Uiso 1 calc R
C10 C 1.0897(8) -0.2900(16) 0.05564(16) 0.0543(15) Uani 1 d .
C11 C 0.6577(7) -0.1317(15) 0.13699(15) 0.0498(14) Uani 1 d .
C12 C 0.6762(7) -0.0359(16) 0.09789(15) 0.0515(15) Uani 1 d .
C13 C 0.8150(8) -0.4078(16) 0.18597(16) 0.0574(16) Uani 1 d .
H13 H 0.9114 -0.5199 0.1955 0.069 Uiso 1 calc R
C14 C 1.0831(8) -0.4618(17) 0.11838(16) 0.0568(16) Uani 1 d .
H14 H 1.1350 -0.5664 0.1388 0.068 Uiso 1 calc R
C15 C 1.1664(8) -0.4460(17) 0.08627(17) 0.0578(16) Uani 1 d .
H15 H 1.2741 -0.5401 0.0852 0.069 Uiso 1 calc R
C16 C 0.2596(9) 0.0331(19) 0.20628(17) 0.0687(19) Uani 1 d .
H16A H 0.2072 -0.0811 0.1855 0.103 Uiso 1 calc GR
H16B H 0.2868 0.2574 0.1995 0.103 Uiso 1 calc GR
H16C H 0.1824 0.0376 0.2255 0.103 Uiso 1 calc GR
C17 C 1.3227(8) -0.412(2) 0.01850(18) 0.070(2) Uani 1 d .
H17A H 1.3556 -0.3771 -0.0060 0.104 Uiso 1 calc GR
H17B H 1.3149 -0.6472 0.0231 0.104 Uiso 1 calc GR
H17C H 1.4064 -0.3146 0.0355 0.104 Uiso 1 calc GR
C18 C 0.8476(7) -0.1661(16) 0.08919(15) 0.0512(15) Uani 1 d .

loop_
_atom_site_aniso_label
_atom_site_aniso_U_11
_atom_site_aniso_U_22
_atom_site_aniso_U_33
_atom_site_aniso_U_23
_atom_site_aniso_U_13
_atom_site_aniso_U_12
O1 0.059(3) 0.089(4) 0.054(2) 0.016(2) 0.003(2) 0.017(3)
O2 0.076(3) 0.079(3) 0.053(2) 0.008(2) 0.016(2) 0.007(3)
C3 0.059(3) 0.044(3) 0.047(3) 0.001(3) -0.005(3) -0.002(3)
O4 0.062(3) 0.086(4) 0.058(3) 0.012(3) 0.013(2) 0.015(3)
C5 0.057(4) 0.055(4) 0.048(3) 0.002(3) 0.005(3) 0.000(3)
C6 0.053(3) 0.047(3) 0.045(3) 0.001(3) 0.003(3) -0.001(3)
C7 0.056(3) 0.060(4) 0.049(3) 0.006(3) -0.001(3) 0.008(3)
C8 0.064(4) 0.051(4) 0.049(3) -0.002(3) 0.011(3) -0.004(3)
C9 0.073(4) 0.057(4) 0.045(3) 0.004(3) 0.002(3) -0.004(4)
C10 0.055(3) 0.055(4) 0.054(3) 0.002(3) 0.004(3) 0.001(3)
C11 0.055(3) 0.048(3) 0.046(3) 0.001(3) 0.001(3) -0.002(3)
C12 0.052(3) 0.056(4) 0.046(3) 0.003(3) 0.001(3) 0.000(3)
C13 0.065(4) 0.054(4) 0.052(3) 0.006(3) -0.005(3) 0.000(3)
C14 0.063(4) 0.056(4) 0.050(3) 0.003(3) -0.003(3) 0.010(3)
C15 0.053(3) 0.058(4) 0.062(4) 0.001(3) -0.001(3) 0.007(3)
C16 0.073(4) 0.075(5) 0.060(4) -0.005(4) 0.022(3) 0.011(4)
C17 0.062(4) 0.079(5) 0.068(4) 0.000(4) 0.012(3) 0.018(4)
C18 0.055(3) 0.049(3) 0.049(3) 0.001(3) -0.004(3) -0.001(3)

loop_
_atom_type_symbol
_atom_type_description
_atom_type_scat_dispersion_real
_atom_type_scat_dispersion_imag
_atom_type_scat_source
C C 0.0181 0.0091 'International Tables Vol C Tables 4.2.6.8 and 6.1.1.4'
H H 0.0000 0.0000 'International Tables Vol C Tables 4.2.6.8 and 6.1.1.4'
O O 0.0492 0.0322 'International Tables Vol C Tables 4.2.6.8 and 6.1.1.4'

loop_
_geom_angle_atom_site_label_1
_geom_angle_atom_site_label_2
_geom_angle_atom_site_label_3
_geom_angle
C8 O2 C16 117.6(5)
C11 C3 C6 109.2(5)
C13 C3 C6 132.7(6)
C13 C3 C11 118.1(6)
C10 O4 C17 118.3(5)
C8 C5 H5 121.1
C11 C5 H5 121.1
C11 C5 C8 117.8(6)
C14 C6 C3 132.8(5)
C14 C6 C18 119.2(5)
C18 C6 C3 108.0(5)
C10 C7 H7 120.7
C18 C7 H7 120.7
C18 C7 C10 118.5(5)
O2 C8 C5 125.2(6)
O2 C8 C9 115.5(5)
C5 C8 C9 119.3(6)
C8 C9 H9 118.9
C13 C9 C8 122.1(6)
C13 C9 H9 118.9
O4 C10 C7 114.7(5)
O4 C10 C15 125.0(6)
C15 C10 C7 120.3(6)
C3 C11 C12 108.7(5)
C5 C11 C3 123.5(5)
C5 C11 C12 127.8(5)
O1 C12 C11 127.0(6)
O1 C12 C18 128.1(5)
C18 C12 C11 104.8(5)
C3 C13 H13 120.4
C9 C13 C3 119.2(6)
C9 C13 H13 120.4
C6 C14 H14 119.9
C6 C14 C15 120.2(6)
C15 C14 H14 119.9
C10 C15 H15 119.8
C14 C15 C10 120.3(6)
C14 C15 H15 119.9
O2 C16 H16A 109.5
O2 C16 H16B 109.5
O2 C16 H16C 109.5
H16A C16 H16B 109.5
H16A C16 H16C 109.5
H16B C16 H16C 109.5
O4 C17 H17A 109.5
O4 C17 H17B 109.5
O4 C17 H17C 109.5
H17A C17 H17B 109.5
H17A C17 H17C 109.5
H17B C17 H17C 109.5
C6 C18 C12 109.2(5)
C7 C18 C6 121.5(6)
C7 C18 C12 129.3(5)

loop_
_geom_bond_atom_site_label_1
_geom_bond_atom_site_label_2
_geom_bond_distance
O1 C12 1.208(7)
O2 C8 1.364(7)
O2 C16 1.425(8)
C3 C6 1.483(8)
C3 C11 1.395(8)
C3 C13 1.391(8)
O4 C10 1.365(7)
O4 C17 1.429(7)
C5 H5 0.9300
C5 C8 1.393(8)
C5 C11 1.377(8)
C6 C14 1.374(8)
C6 C18 1.401(7)
C7 H7 0.9300
C7 C10 1.394(8)
C7 C18 1.378(8)
C8 C9 1.395(9)
C9 H9 0.9300
C9 C13 1.377(8)
C10 C15 1.390(8)
C11 C12 1.500(8)
C12 C18 1.498(8)
C13 H13 0.9300
C14 H14 0.9300
C14 C15 1.384(8)
C15 H15 0.9300
C16 H16A 0.9600
C16 H16B 0.9600
C16 H16C 0.9600
C17 H17A 0.9600
C17 H17B 0.9600
C17 H17C 0.9600

loop_
_geom_torsion_atom_site_label_1
_geom_torsion_atom_site_label_2
_geom_torsion_atom_site_label_3
_geom_torsion_atom_site_label_4
_geom_torsion
O1 C12 C18 C6 178.3(7)
O1 C12 C18 C7 -1.9(12)
O2 C8 C9 C13 -179.7(6)
C3 C6 C14 C15 -179.8(6)
C3 C6 C18 C7 -179.9(6)
C3 C6 C18 C12 -0.2(7)
C3 C11 C12 O1 -178.1(7)
C3 C11 C12 C18 0.5(7)
O4 C10 C15 C14 179.7(6)
C5 C8 C9 C13 0.2(10)
C5 C11 C12 O1 1.6(11)
C5 C11 C12 C18 -179.9(6)
C6 C3 C11 C5 179.7(6)
C6 C3 C11 C12 -0.6(7)
C6 C3 C13 C9 -179.9(6)
C6 C14 C15 C10 0.0(10)
C7 C10 C15 C14 -0.1(10)
C8 C5 C11 C3 0.4(10)
C8 C5 C11 C12 -179.3(6)
C8 C9 C13 C3 -0.1(10)
C10 C7 C18 C6 -0.3(10)
C10 C7 C18 C12 179.9(6)
C11 C3 C6 C14 -179.8(7)
C11 C3 C6 C18 0.4(7)
C11 C3 C13 C9 0.1(9)
C11 C5 C8 O2 179.5(6)
C11 C5 C8 C9 -0.3(9)
C11 C12 C18 C6 -0.2(7)
C11 C12 C18 C7 179.6(6)
C13 C3 C6 C14 0.3(12)
C13 C3 C6 C18 -179.5(7)
C13 C3 C11 C5 -0.3(9)
C13 C3 C11 C12 179.4(6)
C14 C6 C18 C7 0.2(10)
C14 C6 C18 C12 -180.0(6)
C16 O2 C8 C5 0.1(10)
C16 O2 C8 C9 180.0(6)
C17 O4 C10 C7 -177.0(6)
C17 O4 C10 C15 3.2(10)
C18 C6 C14 C15 -0.1(10)
C18 C7 C10 O4 -179.6(6)
C18 C7 C10 C15 0.3(10)
